data_7212500
loop_
_publ_author_name
'Li, Gao'
'Xi, Xiaobing'
'Xuan, Weimin'
'Dong, Taiwei'
'Cui, Yong'

_publ_section_title
;
 Homochiral helical coordination polymers of metallosalen complexes with
 tunable pitches
;
_journal_issue 8
_journal_name_full CrystEngComm
_journal_page_first 2424
_journal_paper_doi 10.1039/c001121e
_journal_volume 12
_journal_year 2010
_chemical_absolute_configuration ad
_chemical_formula_sum 'C39 H43 Mn N4 O4'
_chemical_formula_weight 686.71
_chemical_name_systematic
;
?
;
_space_group_IT_number 4
_symmetry_cell_setting monoclinic
_symmetry_space_group_name_Hall 'P 2yb'
_symmetry_space_group_name_H-M 'P 1 21 1'
_atom_sites_solution_hydrogens geom
_atom_sites_solution_primary direct
_atom_sites_solution_secondary difmap
_audit_creation_method SHELXL-97
_cell_angle_alpha 90.00
_cell_angle_beta 96.983(7)
_cell_angle_gamma 90.00
_cell_formula_units_Z 4
_cell_length_a 15.312(7)
_cell_length_b 12.191(5)
_cell_length_c 18.927(8)
_cell_measurement_reflns_used 15045
_cell_measurement_temperature 273(2)
_cell_measurement_theta_max 23.00
_cell_measurement_theta_min 2.14
_cell_volume 3507(3)
_computing_cell_refinement 'SAINT (Bruker, 1999)'
_computing_data_collection 'SMART (Bruker, 1997)'
_computing_data_reduction SAINT
_computing_molecular_graphics 'SHELXTL-PLUS (Sheldrick, 1990)'
_computing_publication_material SHELXL-97
_computing_structure_refinement 'SHELXL-97 (Sheldrick, 1997)'
_computing_structure_solution 'SHELXS-97 (Sheldrick, 1990)'
_diffrn_ambient_temperature 273(2)
_diffrn_measured_fraction_theta_full 0.997
_diffrn_measured_fraction_theta_max 0.997
_diffrn_radiation_monochromator graphite
_diffrn_radiation_source 'fine-focus sealed tube'
_diffrn_radiation_type MoK\a
_diffrn_radiation_wavelength 0.71073
_diffrn_reflns_av_R_equivalents 0.1017
_diffrn_reflns_av_sigmaI/netI 0.1645
_diffrn_reflns_limit_h_max 16
_diffrn_reflns_limit_h_min -16
_diffrn_reflns_limit_k_max 13
_diffrn_reflns_limit_k_min -12
_diffrn_reflns_limit_l_max 20
_diffrn_reflns_limit_l_min -20
_diffrn_reflns_number 15045
_diffrn_reflns_theta_full 23.00
_diffrn_reflns_theta_max 23.00
_diffrn_reflns_theta_min 2.14
_exptl_absorpt_coefficient_mu 0.422
_exptl_absorpt_correction_T_max 0.975
_exptl_absorpt_correction_T_min 0.955
_exptl_absorpt_correction_type multi-scan
_exptl_absorpt_process_details 'SADABS (Sheldrick, 1996)'
_exptl_crystal_colour brown
_exptl_crystal_density_diffrn 1.301
_exptl_crystal_density_method 'not measured'
_exptl_crystal_description block-like
_exptl_crystal_F_000 1448
_exptl_crystal_size_max 0.13
_exptl_crystal_size_mid 0.09
_exptl_crystal_size_min 0.06
_refine_diff_density_max 0.493
_refine_diff_density_min -0.689
_refine_diff_density_rms 0.086
_refine_ls_abs_structure_details 'Flack H D (1983), Acta Cryst. A39, 876-881'
_refine_ls_abs_structure_Flack 0.06(4)
_refine_ls_extinction_method none
_refine_ls_goodness_of_fit_ref 0.986
_refine_ls_hydrogen_treatment geom
_refine_ls_matrix_type full
_refine_ls_number_parameters 865
_refine_ls_number_reflns 8873
_refine_ls_number_restraints 1
_refine_ls_restrained_S_all 0.986
_refine_ls_R_factor_all 0.1303
_refine_ls_R_factor_gt 0.0867
_refine_ls_shift/su_max 0.000
_refine_ls_shift/su_mean 0.000
_refine_ls_structure_factor_coef Fsqd
_refine_ls_weighting_details 'calc w=1/[\s^2^(Fo^2^)+(0.1008P)^2^+0.0000P] where P=(Fo^2^+2Fc^2^)/3'
_refine_ls_weighting_scheme calc
_refine_ls_wR_factor_gt 0.1964
_refine_ls_wR_factor_ref 0.2325
_reflns_number_gt 5566
_reflns_number_total 8873
_reflns_threshold_expression >2sigma(I)
_cod_data_source_file c001121e.txt
_cod_data_source_block 4
_cod_depositor_comments
;
The following automatic conversions were performed:

'_exptl_absorpt_correction_type' value 'Multi-scan' changed to
'multi-scan' according to
/home/saulius/struct/CIF-dictionaries/cif_core.dic dictionary named
'cif_core.dic' version 2.4.2 from 2011-04-26.

Automatic conversion script
Id: cif_fix_values 1891 2012-01-12 08:04:46Z andrius 
;
_cod_original_sg_symbol_H-M P2(1)
_cod_database_code 7212500

loop_
_symmetry_equiv_pos_as_xyz
'x, y, z'
'-x, y+1/2, -z'

loop_
_atom_site_label
_atom_site_type_symbol
_atom_site_fract_x
_atom_site_fract_y
_atom_site_fract_z
_atom_site_U_iso_or_equiv
_atom_site_adp_type
_atom_site_occupancy
_atom_site_symmetry_multiplicity
_atom_site_calc_flag
_atom_site_refinement_flags
Mn1 Mn 0.19667(11) 0.11845(12) 0.82139(8) 0.0363(5) Uani 1 1 d .
Mn2 Mn 0.79795(10) 0.83814(12) 0.68060(8) 0.0370(5) Uani 1 1 d .
N1 N 0.0693(6) 0.1573(7) 0.8057(4) 0.029(2) Uani 1 1 d .
N2 N 0.2026(6) 0.2241(8) 0.7439(5) 0.038(2) Uani 1 1 d .
N3 N -0.1993(6) -0.2364(8) 1.0784(5) 0.041(2) Uani 1 1 d .
N4 N 0.7369(9) 0.4016(14) 0.7190(9) 0.111(6) Uani 1 1 d .
N5 N 0.7949(6) 0.7096(8) 0.7444(5) 0.038(2) Uani 1 1 d .
N6 N 0.9277(6) 0.8209(8) 0.7061(5) 0.037(2) Uani 1 1 d .
N7 N 0.3521(12) 0.5067(17) 0.8743(9) 0.159(9) Uani 1 1 d .
N8 N 1.1926(6) 1.2059(9) 0.4201(5) 0.046(3) Uani 1 1 d .
O1 O 0.1814(5) 0.0246(7) 0.8959(4) 0.046(2) Uani 1 1 d .
O2 O 0.3209(5) 0.1133(8) 0.8377(4) 0.0385(19) Uani 1 1 d .
O3 O 0.1781(5) -0.0072(7) 0.7443(4) 0.050(2) Uani 1 1 d .
O4 O 0.2132(6) -0.1571(9) 0.6908(4) 0.078(3) Uani 1 1 d .
O5 O 0.6736(5) 0.8390(8) 0.6602(4) 0.044(2) Uani 1 1 d .
O6 O 0.8134(5) 0.9447(7) 0.6111(4) 0.041(2) Uani 1 1 d .
O7 O 0.7968(6) 0.9455(7) 0.7669(4) 0.058(2) Uani 1 1 d .
O8 O 0.7838(6) 1.1143(9) 0.8096(5) 0.075(3) Uani 1 1 d .
C1 C 0.1093(8) -0.0169(10) 0.9169(5) 0.042(3) Uani 1 1 d .
C2 C 0.1139(8) -0.1015(11) 0.9703(6) 0.040(3) Uani 1 1 d .
C3 C 0.0367(8) -0.1408(12) 0.9898(6) 0.053(4) Uani 1 1 d .
H3A H 0.0404 -0.1959 1.0240 0.063 Uiso 1 1 calc R
C4 C -0.0469(7) -0.1052(10) 0.9626(6) 0.035(3) Uani 1 1 d .
C5 C -0.0517(8) -0.0225(10) 0.9124(5) 0.043(3) Uani 1 1 d .
H5A H -0.1066 0.0037 0.8934 0.051 Uiso 1 1 calc R
C6 C 0.0238(8) 0.0231(10) 0.8893(6) 0.039(3) Uani 1 1 d .
C7 C 0.2060(8) -0.1443(11) 1.0015(7) 0.050(3) Uani 1 1 d .
C8 C 0.2614(9) -0.0548(14) 1.0396(8) 0.073(5) Uani 1 1 d .
H8A H 0.2310 -0.0242 1.0764 0.110 Uiso 1 1 calc R
H8B H 0.2718 0.0016 1.0063 0.110 Uiso 1 1 calc R
H8C H 0.3166 -0.0850 1.0602 0.110 Uiso 1 1 calc R
C9 C 0.2557(8) -0.1935(12) 0.9433(7) 0.066(4) Uani 1 1 d .
H9A H 0.3120 -0.2201 0.9643 0.099 Uiso 1 1 calc R
H9B H 0.2641 -0.1381 0.9087 0.099 Uiso 1 1 calc R
H9C H 0.2223 -0.2530 0.9205 0.099 Uiso 1 1 calc R
C10 C 0.1938(9) -0.2381(16) 1.0545(8) 0.101(7) Uani 1 1 d .
H10A H 0.1634 -0.2108 1.0923 0.151 Uiso 1 1 calc R
H10B H 0.2504 -0.2657 1.0739 0.151 Uiso 1 1 calc R
H10C H 0.1601 -0.2962 1.0301 0.151 Uiso 1 1 calc R
C11 C -0.1273(8) -0.1512(11) 0.9859(6) 0.043(3) Uani 1 1 d .
C12 C -0.2070(7) -0.1576(11) 0.9395(6) 0.044(3) Uani 1 1 d .
H12A H -0.2101 -0.1302 0.8934 0.053 Uiso 1 1 calc R
C13 C -0.2794(10) -0.2041(12) 0.9630(7) 0.060(4) Uani 1 1 d .
H13A H -0.3310 -0.2130 0.9320 0.072 Uiso 1 1 calc R
C14 C -0.2755(8) -0.2384(11) 1.0340(7) 0.053(4) Uani 1 1 d .
H14A H -0.3265 -0.2632 1.0510 0.064 Uiso 1 1 calc R
C15 C -0.1302(7) -0.1952(8) 1.0540(6) 0.034(3) Uani 1 1 d .
H15A H -0.0780 -0.1949 1.0847 0.041 Uiso 1 1 calc R
C16 C 0.0109(7) 0.1069(10) 0.8373(5) 0.033(3) Uani 1 1 d .
H16A H -0.0471 0.1284 0.8242 0.040 Uiso 1 1 calc R
C17 C 0.0496(7) 0.2483(9) 0.7558(5) 0.040(3) Uani 1 1 d .
H17A H 0.0602 0.3167 0.7828 0.048 Uiso 1 1 calc R
C18 C -0.0468(8) 0.2528(12) 0.7173(7) 0.054(4) Uani 1 1 d .
H18A H -0.0604 0.1849 0.6915 0.065 Uiso 1 1 calc R
H18B H -0.0878 0.2609 0.7522 0.065 Uiso 1 1 calc R
C19 C -0.0563(7) 0.3478(12) 0.6664(6) 0.058(4) Uani 1 1 d .
H19A H -0.0509 0.4155 0.6936 0.069 Uiso 1 1 calc R
H19B H -0.1147 0.3461 0.6402 0.069 Uiso 1 1 calc R
C20 C 0.0112(7) 0.3483(10) 0.6138(5) 0.055(3) Uani 1 1 d .
H20A H 0.0047 0.4151 0.5857 0.066 Uiso 1 1 calc R
H20B H 0.0002 0.2867 0.5815 0.066 Uiso 1 1 calc R
C21 C 0.1063(7) 0.3412(10) 0.6517(5) 0.047(3) Uani 1 1 d .
H21A H 0.1472 0.3330 0.6167 0.056 Uiso 1 1 calc R
H21B H 0.1210 0.4081 0.6782 0.056 Uiso 1 1 calc R
C22 C 0.1141(6) 0.2446(9) 0.7015(5) 0.040(2) Uani 1 1 d .
H22A H 0.0999 0.1791 0.6723 0.047 Uiso 1 1 calc R
C23 C 0.2715(9) 0.2678(13) 0.7242(6) 0.055(4) Uani 1 1 d .
H23A H 0.2634 0.3181 0.6870 0.066 Uiso 1 1 calc R
C24 C 0.3627(8) 0.2454(11) 0.7554(6) 0.043(3) Uani 1 1 d .
C25 C 0.3824(7) 0.1650(9) 0.8095(5) 0.032(3) Uani 1 1 d .
C26 C 0.4731(8) 0.1434(11) 0.8312(6) 0.049(4) Uani 1 1 d .
C27 C 0.5366(8) 0.2075(11) 0.7999(6) 0.046(3) Uani 1 1 d .
H27A H 0.5957 0.1963 0.8162 0.055 Uiso 1 1 calc R
C28 C 0.5164(8) 0.2838(10) 0.7479(6) 0.047(3) Uani 1 1 d .
C29 C 0.4281(8) 0.3029(10) 0.7258(7) 0.047(3) Uani 1 1 d .
H29A H 0.4122 0.3549 0.6906 0.057 Uiso 1 1 calc R
C30 C 0.5016(7) 0.0552(11) 0.8878(6) 0.045(3) Uani 1 1 d .
C31 C 0.4628(8) 0.0749(14) 0.9564(6) 0.079(5) Uani 1 1 d .
H31A H 0.4813 0.0176 0.9897 0.118 Uiso 1 1 calc R
H31B H 0.3998 0.0752 0.9470 0.118 Uiso 1 1 calc R
H31C H 0.4828 0.1444 0.9761 0.118 Uiso 1 1 calc R
C32 C 0.4739(9) -0.0561(11) 0.8586(7) 0.075(4) Uani 1 1 d .
H32A H 0.4922 -0.1113 0.8935 0.113 Uiso 1 1 calc R
H32B H 0.5009 -0.0699 0.8163 0.113 Uiso 1 1 calc R
H32C H 0.4111 -0.0581 0.8475 0.113 Uiso 1 1 calc R
C33 C 0.6018(8) 0.0495(13) 0.9076(8) 0.086(5) Uani 1 1 d .
H33A H 0.6160 -0.0081 0.9416 0.129 Uiso 1 1 calc R
H33B H 0.6228 0.1182 0.9278 0.129 Uiso 1 1 calc R
H33C H 0.6294 0.0348 0.8656 0.129 Uiso 1 1 calc R
C34 C 0.5862(8) 0.3469(11) 0.7158(6) 0.045(3) Uani 1 1 d .
C35 C 0.6708(10) 0.3479(14) 0.7452(9) 0.101(6) Uani 1 1 d .
H35A H 0.6848 0.3082 0.7870 0.121 Uiso 1 1 calc R
C36 C 0.7172(10) 0.4546(14) 0.6588(8) 0.077(5) Uani 1 1 d .
H36A H 0.7614 0.4910 0.6385 0.093 Uiso 1 1 calc R
C37 C 0.6346(10) 0.4573(17) 0.6261(7) 0.098(6) Uani 1 1 d .
H37A H 0.6223 0.4964 0.5838 0.118 Uiso 1 1 calc R
C38 C 0.5673(10) 0.4031(16) 0.6539(9) 0.100(7) Uani 1 1 d .
H38A H 0.5102 0.4050 0.6308 0.120 Uiso 1 1 calc R
C39 C 0.2245(8) -0.0893(11) 0.7361(6) 0.041(3) Uani 1 1 d .
C40 C 0.5668(8) 0.6526(11) 0.7745(7) 0.052(4) Uani 1 1 d .
H40A H 0.5811 0.5973 0.8078 0.063 Uiso 1 1 calc R
C41 C 0.6364(8) 0.7082(11) 0.7453(6) 0.041(3) Uani 1 1 d .
C42 C 0.6119(8) 0.7892(11) 0.6917(6) 0.045(3) Uani 1 1 d .
C43 C 0.5233(8) 0.8153(11) 0.6705(6) 0.045(3) Uani 1 1 d .
C44 C 0.4949(8) 0.9049(12) 0.6151(7) 0.053(4) Uani 1 1 d .
C45 C 0.5252(10) 0.8798(15) 0.5450(7) 0.096(6) Uani 1 1 d .
H45A H 0.4981 0.8132 0.5264 0.144 Uiso 1 1 calc R
H45B H 0.5880 0.8713 0.5510 0.144 Uiso 1 1 calc R
H45C H 0.5090 0.9389 0.5125 0.144 Uiso 1 1 calc R
C46 C 0.5382(10) 1.0164(12) 0.6410(8) 0.087(5) Uani 1 1 d .
H46A H 0.6010 1.0076 0.6495 0.130 Uiso 1 1 calc R
H46B H 0.5164 1.0385 0.6842 0.130 Uiso 1 1 calc R
H46C H 0.5240 1.0714 0.6051 0.130 Uiso 1 1 calc R
C47 C 0.3951(9) 0.9156(16) 0.6021(9) 0.128(8) Uani 1 1 d .
H47A H 0.3699 0.8472 0.5848 0.192 Uiso 1 1 calc R
H47B H 0.3794 0.9720 0.5675 0.192 Uiso 1 1 calc R
H47C H 0.3730 0.9344 0.6459 0.192 Uiso 1 1 calc R
C48 C 0.4619(8) 0.7613(11) 0.7040(6) 0.048(3) Uani 1 1 d .
H48A H 0.4033 0.7811 0.6923 0.058 Uiso 1 1 calc R
C49 C 0.4809(8) 0.6773(11) 0.7554(6) 0.048(4) Uani 1 1 d .
C50 C 0.4083(8) 0.6186(11) 0.7865(6) 0.051(3) Uani 1 1 d .
C51 C 0.4187(11) 0.5668(17) 0.8484(8) 0.102(7) Uani 1 1 d .
H51A H 0.4732 0.5708 0.8759 0.122 Uiso 1 1 calc R
C52 C 0.2750(10) 0.4991(13) 0.8309(10) 0.077(5) Uani 1 1 d .
H52A H 0.2289 0.4601 0.8465 0.092 Uiso 1 1 calc R
C53 C 0.2635(9) 0.5435(13) 0.7697(8) 0.072(5) Uani 1 1 d .
H53A H 0.2101 0.5369 0.7407 0.086 Uiso 1 1 calc R
C54 C 0.3282(10) 0.5982(16) 0.7488(9) 0.098(6) Uani 1 1 d .
H54A H 0.3191 0.6267 0.7029 0.118 Uiso 1 1 calc R
C55 C 0.7247(8) 0.6730(11) 0.7642(6) 0.050(3) Uani 1 1 d .
H55A H 0.7318 0.6143 0.7957 0.060 Uiso 1 1 calc R
C56 C 0.8804(6) 0.6585(8) 0.7653(5) 0.039(2) Uani 1 1 d .
H56A H 0.8927 0.6113 0.7258 0.047 Uiso 1 1 calc R
C57 C 0.8888(8) 0.5875(11) 0.8319(6) 0.053(3) Uani 1 1 d .
H57A H 0.8494 0.5251 0.8247 0.064 Uiso 1 1 calc R
H57B H 0.8730 0.6296 0.8719 0.064 Uiso 1 1 calc R
C58 C 0.9849(7) 0.5474(9) 0.8475(6) 0.060(3) Uani 1 1 d .
H58A H 0.9914 0.5051 0.8912 0.072 Uiso 1 1 calc R
H58B H 0.9980 0.4995 0.8093 0.072 Uiso 1 1 calc R
C59 C 1.0499(8) 0.6410(11) 0.8546(6) 0.061(4) Uani 1 1 d .
H59A H 1.1093 0.6124 0.8640 0.074 Uiso 1 1 calc R
H59B H 1.0390 0.6876 0.8942 0.074 Uiso 1 1 calc R
C60 C 1.0402(8) 0.7095(11) 0.7842(6) 0.055(4) Uani 1 1 d .
H60A H 1.0815 0.7701 0.7885 0.066 Uiso 1 1 calc R
H60B H 1.0528 0.6637 0.7447 0.066 Uiso 1 1 calc R
C61 C 0.9492(7) 0.7516(9) 0.7710(5) 0.041(3) Uani 1 1 d .
H61A H 0.9392 0.7967 0.8122 0.049 Uiso 1 1 calc R
C62 C 0.9861(8) 0.8639(10) 0.6744(6) 0.046(3) Uani 1 1 d .
H62A H 1.0441 0.8457 0.6905 0.055 Uiso 1 1 calc R
C63 C 0.9719(7) 0.9407(10) 0.6138(5) 0.034(3) Uani 1 1 d .
C64 C 0.8856(8) 0.9769(10) 0.5852(6) 0.038(3) Uani 1 1 d .
C65 C 0.8786(8) 1.0559(11) 0.5312(6) 0.042(3) Uani 1 1 d .
C66 C 0.9566(7) 1.0948(10) 0.5066(5) 0.034(3) Uani 1 1 d .
H66A H 0.9517 1.1476 0.4709 0.041 Uiso 1 1 calc R
C67 C 1.0432(7) 1.0572(10) 0.5340(6) 0.038(3) Uani 1 1 d .
C68 C 1.0481(7) 0.9763(10) 0.5867(5) 0.040(3) Uani 1 1 d .
H68A H 1.1023 0.9460 0.6038 0.048 Uiso 1 1 calc R
C69 C 0.7903(8) 1.1032(13) 0.4983(6) 0.051(4) Uani 1 1 d .
C70 C 0.7306(9) 1.0103(12) 0.4626(7) 0.070(5) Uani 1 1 d .
H70A H 0.7208 0.9562 0.4976 0.105 Uiso 1 1 calc R
H70B H 0.7589 0.9767 0.4256 0.105 Uiso 1 1 calc R
H70C H 0.6752 1.0408 0.4426 0.105 Uiso 1 1 calc R
C71 C 0.7444(9) 1.1590(14) 0.5565(7) 0.080(5) Uani 1 1 d .
H71A H 0.7813 1.2164 0.5783 0.120 Uiso 1 1 calc R
H71B H 0.7338 1.1059 0.5920 0.120 Uiso 1 1 calc R
H71C H 0.6894 1.1896 0.5358 0.120 Uiso 1 1 calc R
C72 C 0.7995(9) 1.1889(13) 0.4397(8) 0.089(6) Uani 1 1 d .
H72A H 0.8366 1.2477 0.4591 0.134 Uiso 1 1 calc R
H72B H 0.7425 1.2173 0.4222 0.134 Uiso 1 1 calc R
H72C H 0.8252 1.1549 0.4014 0.134 Uiso 1 1 calc R
C73 C 1.1214(7) 1.1051(10) 0.5098(6) 0.036(3) Uani 1 1 d .
C74 C 1.1226(8) 1.1555(10) 0.4439(5) 0.046(3) Uani 1 1 d .
H74A H 1.0704 1.1546 0.4132 0.055 Uiso 1 1 calc R
C75 C 1.2653(8) 1.2053(11) 0.4659(7) 0.050(3) Uani 1 1 d .
H75A H 1.3141 1.2419 0.4528 0.060 Uiso 1 1 calc R
C76 C 1.2742(8) 1.1540(11) 0.5320(7) 0.052(4) Uani 1 1 d .
H76A H 1.3280 1.1524 0.5607 0.062 Uiso 1 1 calc R
C77 C 1.2006(8) 1.1057(12) 0.5536(7) 0.055(4) Uani 1 1 d .
H77A H 1.2041 1.0730 0.5982 0.066 Uiso 1 1 calc R
C78 C 0.7700(9) 1.0410(14) 0.7652(7) 0.058(4) Uani 1 1 d .

loop_
_atom_site_aniso_label
_atom_site_aniso_U_11
_atom_site_aniso_U_22
_atom_site_aniso_U_33
_atom_site_aniso_U_23
_atom_site_aniso_U_13
_atom_site_aniso_U_12
Mn1 0.0357(10) 0.0411(12) 0.0311(9) 0.0073(9) 0.0007(8) 0.0039(9)
Mn2 0.0375(11) 0.0435(12) 0.0300(9) 0.0060(9) 0.0032(8) 0.0009(9)
N1 0.032(5) 0.028(5) 0.025(4) 0.000(4) -0.006(4) -0.004(4)
N2 0.035(5) 0.047(6) 0.034(5) 0.004(4) 0.007(4) 0.006(5)
N3 0.046(6) 0.039(6) 0.036(5) 0.008(5) -0.001(5) -0.001(5)
N4 0.056(9) 0.124(13) 0.153(14) 0.072(12) 0.011(9) -0.007(8)
N5 0.037(5) 0.048(6) 0.031(5) 0.005(4) 0.013(4) 0.003(5)
N6 0.046(6) 0.034(5) 0.033(5) -0.001(4) 0.008(4) -0.010(5)
N7 0.134(16) 0.22(2) 0.128(15) 0.058(16) 0.032(13) -0.058(16)
N8 0.036(6) 0.056(7) 0.048(6) 0.012(5) 0.013(5) 0.001(5)
O1 0.045(5) 0.045(5) 0.047(5) 0.007(4) 0.008(4) -0.013(4)
O2 0.033(4) 0.052(5) 0.031(4) 0.005(5) 0.008(3) -0.001(4)
O3 0.045(5) 0.059(6) 0.044(4) -0.008(4) -0.006(4) 0.002(4)
O4 0.079(7) 0.080(8) 0.068(6) -0.041(7) -0.023(5) 0.020(7)
O5 0.040(5) 0.057(6) 0.036(4) 0.010(5) 0.003(4) 0.004(5)
O6 0.040(5) 0.052(5) 0.030(4) 0.024(4) -0.002(4) 0.000(4)
O7 0.076(6) 0.050(5) 0.046(5) 0.001(4) -0.001(4) 0.015(5)
O8 0.081(7) 0.067(7) 0.073(7) -0.016(7) -0.001(6) 0.016(7)
C1 0.059(8) 0.035(8) 0.025(6) 0.001(6) -0.020(6) 0.003(7)
C2 0.042(7) 0.052(8) 0.027(6) 0.002(6) 0.007(5) -0.003(6)
C3 0.055(9) 0.070(10) 0.036(7) 0.009(7) 0.015(6) 0.003(8)
C4 0.039(7) 0.039(7) 0.028(6) 0.001(6) 0.014(5) -0.015(6)
C5 0.043(7) 0.044(8) 0.037(7) -0.008(7) -0.011(6) 0.000(6)
C6 0.045(8) 0.037(8) 0.034(6) 0.005(6) 0.007(6) 0.002(6)
C7 0.046(8) 0.052(9) 0.051(7) 0.003(7) 0.005(6) -0.003(7)
C8 0.041(8) 0.118(14) 0.058(9) -0.002(10) -0.004(7) 0.007(9)
C9 0.055(8) 0.065(10) 0.078(10) -0.006(8) 0.009(7) 0.032(8)
C10 0.055(9) 0.161(18) 0.088(11) 0.080(12) 0.016(9) 0.036(11)
C11 0.051(8) 0.037(8) 0.039(7) -0.010(7) 0.005(6) -0.008(7)
C12 0.031(6) 0.061(8) 0.038(6) 0.012(7) -0.002(5) -0.008(7)
C13 0.072(10) 0.064(10) 0.042(7) 0.018(7) 0.000(7) -0.005(8)
C14 0.036(7) 0.047(8) 0.080(9) 0.008(7) 0.020(7) 0.003(6)
C15 0.032(6) 0.029(7) 0.042(7) -0.005(6) 0.009(5) -0.010(5)
C16 0.034(6) 0.034(6) 0.031(5) -0.006(5) 0.001(5) 0.001(5)
C17 0.044(6) 0.035(6) 0.036(6) 0.001(5) -0.015(5) 0.004(5)
C18 0.043(8) 0.066(10) 0.052(7) 0.011(8) -0.003(6) 0.016(7)
C19 0.035(6) 0.087(10) 0.048(7) -0.003(7) -0.008(5) 0.000(7)
C20 0.058(7) 0.058(8) 0.047(6) 0.021(6) -0.005(6) -0.002(6)
C21 0.042(6) 0.053(8) 0.042(6) 0.028(6) -0.009(5) -0.008(6)
C22 0.033(6) 0.057(7) 0.030(5) 0.009(5) 0.006(4) 0.007(5)
C23 0.067(9) 0.071(9) 0.027(6) 0.006(6) 0.006(6) 0.013(8)
C24 0.040(7) 0.046(8) 0.043(7) 0.003(7) 0.007(6) 0.004(6)
C25 0.035(7) 0.030(7) 0.027(6) -0.005(5) -0.004(5) -0.004(6)
C26 0.043(8) 0.062(10) 0.040(7) 0.009(7) -0.002(6) 0.020(7)
C27 0.032(7) 0.056(9) 0.051(7) -0.006(7) 0.006(6) -0.004(6)
C28 0.054(9) 0.032(8) 0.054(8) -0.007(6) 0.006(7) -0.020(7)
C29 0.038(8) 0.048(9) 0.055(8) 0.015(7) 0.000(6) -0.007(6)
C30 0.030(7) 0.051(9) 0.055(8) 0.002(7) 0.007(6) 0.003(6)
C31 0.071(9) 0.120(15) 0.044(7) 0.019(9) 0.003(7) 0.035(9)
C32 0.091(12) 0.059(10) 0.072(10) -0.003(8) -0.007(8) 0.004(8)
C33 0.057(10) 0.086(11) 0.107(12) 0.012(10) -0.024(8) -0.008(9)
C34 0.041(7) 0.053(8) 0.045(7) -0.002(7) 0.016(6) 0.000(7)
C35 0.063(10) 0.096(13) 0.146(15) 0.080(13) 0.018(10) 0.026(10)
C36 0.068(11) 0.087(12) 0.083(11) 0.019(10) 0.030(9) -0.009(10)
C37 0.064(10) 0.171(18) 0.055(9) 0.033(11) -0.017(8) -0.037(11)
C38 0.053(9) 0.156(18) 0.084(11) 0.048(12) -0.023(8) -0.051(11)
C39 0.037(7) 0.041(8) 0.047(8) -0.017(7) 0.009(6) -0.011(6)
C40 0.049(9) 0.061(10) 0.045(7) 0.003(7) 0.001(6) 0.002(7)
C41 0.039(7) 0.054(9) 0.029(6) 0.003(6) -0.005(5) 0.002(7)
C42 0.048(8) 0.050(9) 0.039(7) -0.003(7) 0.016(6) 0.012(7)
C43 0.043(8) 0.049(9) 0.044(7) -0.012(7) 0.008(6) -0.019(7)
C44 0.043(8) 0.065(10) 0.047(8) 0.017(7) -0.013(6) 0.018(7)
C45 0.110(14) 0.111(15) 0.065(10) 0.013(11) 0.001(9) 0.021(11)
C46 0.102(13) 0.059(11) 0.099(13) 0.021(10) 0.008(10) 0.004(9)
C47 0.053(10) 0.154(18) 0.181(18) 0.124(15) 0.024(11) 0.031(11)
C48 0.046(8) 0.046(8) 0.050(7) -0.001(7) -0.007(6) -0.007(7)
C49 0.044(8) 0.068(10) 0.033(7) 0.003(7) 0.009(6) 0.014(7)
C50 0.055(8) 0.047(8) 0.047(7) 0.006(7) -0.006(6) -0.018(7)
C51 0.060(10) 0.17(2) 0.070(11) 0.042(12) 0.005(8) -0.034(11)
C52 0.048(9) 0.064(11) 0.121(15) -0.005(11) 0.019(10) -0.019(8)
C53 0.045(9) 0.087(11) 0.077(10) 0.031(9) -0.018(7) -0.036(8)
C54 0.071(11) 0.122(15) 0.100(12) 0.008(12) 0.000(9) -0.048(11)
C55 0.055(8) 0.040(7) 0.054(7) 0.012(6) 0.005(6) 0.013(7)
C56 0.045(6) 0.043(6) 0.030(5) 0.008(5) 0.007(5) 0.018(5)
C57 0.055(7) 0.054(8) 0.050(7) 0.005(6) 0.009(6) -0.003(6)
C58 0.068(8) 0.046(7) 0.063(8) 0.012(6) -0.004(6) 0.025(7)
C59 0.045(7) 0.080(11) 0.058(8) 0.044(7) 0.002(6) 0.013(7)
C60 0.049(8) 0.065(10) 0.051(8) 0.022(7) 0.007(6) 0.008(7)
C61 0.053(7) 0.039(6) 0.028(5) 0.014(5) -0.009(5) -0.005(5)
C62 0.052(8) 0.042(8) 0.039(7) -0.003(6) -0.005(6) 0.011(6)
C63 0.034(7) 0.044(8) 0.022(6) 0.003(5) -0.008(5) 0.013(6)
C64 0.046(8) 0.043(8) 0.028(6) -0.004(6) 0.019(6) 0.000(6)
C65 0.041(7) 0.045(8) 0.039(7) 0.005(6) -0.001(6) 0.002(6)
C66 0.046(7) 0.034(7) 0.020(5) 0.003(5) -0.004(5) 0.008(6)
C67 0.043(7) 0.040(7) 0.028(6) 0.000(6) -0.009(5) 0.009(6)
C68 0.031(7) 0.060(9) 0.032(6) 0.006(7) 0.015(5) 0.008(6)
C69 0.049(8) 0.070(10) 0.036(6) 0.033(8) 0.012(6) 0.025(8)
C70 0.074(11) 0.070(11) 0.058(9) -0.004(8) -0.021(8) 0.013(9)
C71 0.077(11) 0.094(13) 0.064(9) 0.025(9) -0.013(8) 0.010(10)
C72 0.061(9) 0.102(14) 0.105(12) 0.078(11) 0.013(9) 0.019(9)
C73 0.037(7) 0.038(7) 0.037(6) 0.017(6) 0.015(5) 0.015(6)
C74 0.050(8) 0.059(9) 0.025(6) 0.002(6) -0.011(5) -0.006(7)
C75 0.037(7) 0.053(9) 0.060(8) 0.022(7) 0.011(6) 0.002(6)
C76 0.035(7) 0.063(10) 0.053(8) 0.017(7) -0.016(6) -0.008(7)
C77 0.057(8) 0.055(9) 0.054(8) 0.027(8) 0.006(7) 0.001(8)
C78 0.069(10) 0.059(10) 0.045(8) 0.006(8) -0.005(7) 0.017(8)

loop_
_atom_type_symbol
_atom_type_description
_atom_type_scat_dispersion_real
_atom_type_scat_dispersion_imag
_atom_type_scat_source
C C 0.0033 0.0016 'International Tables Vol C Tables 4.2.6.8 and 6.1.1.4'
H H 0.0000 0.0000 'International Tables Vol C Tables 4.2.6.8 and 6.1.1.4'
N N 0.0061 0.0033 'International Tables Vol C Tables 4.2.6.8 and 6.1.1.4'
O O 0.0106 0.0060 'International Tables Vol C Tables 4.2.6.8 and 6.1.1.4'
Mn Mn 0.3368 0.7283 'International Tables Vol C Tables 4.2.6.8 and 6.1.1.4'

loop_
_geom_angle_atom_site_label_1
_geom_angle_atom_site_label_2
_geom_angle_atom_site_label_3
_geom_angle
_geom_angle_site_symmetry_3
O1 Mn1 O2 94.2(3) .
O1 Mn1 N2 174.7(4) .
O2 Mn1 N2 90.4(4) .
O1 Mn1 N1 92.7(3) .
O2 Mn1 N1 168.2(4) .
N2 Mn1 N1 82.3(4) .
O1 Mn1 O3 93.4(3) .
O2 Mn1 O3 97.9(3) .
N2 Mn1 O3 88.5(3) .
N1 Mn1 O3 91.3(3) .
O6 Mn2 O5 93.6(4) .
O6 Mn2 N5 169.9(4) .
O5 Mn2 N5 91.8(4) .
O6 Mn2 N6 92.0(3) .
O5 Mn2 N6 173.9(4) .
N5 Mn2 N6 82.3(4) .
O6 Mn2 O7 97.3(4) .
O5 Mn2 O7 93.0(4) .
N5 Mn2 O7 90.9(4) .
N6 Mn2 O7 88.8(4) .
O6 Mn2 N8 83.6(3) 2_746
O5 Mn2 N8 89.9(4) 2_746
N5 Mn2 N8 87.9(4) 2_746
N6 Mn2 N8 88.2(3) 2_746
O7 Mn2 N8 176.9(4) 2_746
C16 N1 C17 124.0(9) .
C16 N1 Mn1 122.6(8) .
C17 N1 Mn1 113.4(6) .
C23 N2 C22 119.7(10) .
C23 N2 Mn1 127.4(9) .
C22 N2 Mn1 112.7(7) .
C15 N3 C14 117.5(10) .
C36 N4 C35 117.0(15) .
C55 N5 C56 122.4(10) .
C55 N5 Mn2 123.0(9) .
C56 N5 Mn2 114.6(7) .
C62 N6 C61 122.2(10) .
C62 N6 Mn2 126.0(9) .
C61 N6 Mn2 111.8(6) .
C52 N7 C51 116.2(16) .
C75 N8 C74 114.5(10) .
C75 N8 Mn2 112.2(8) 2_756
C74 N8 Mn2 131.5(8) 2_756
C1 O1 Mn1 130.9(7) .
C25 O2 Mn1 132.9(8) .
C39 O3 Mn1 129.6(8) .
C42 O5 Mn2 131.2(8) .
C64 O6 Mn2 130.2(7) .
C78 O7 Mn2 127.2(9) .
O1 C1 C6 121.3(11) .
O1 C1 C2 121.0(11) .
C6 C1 C2 117.6(11) .
C3 C2 C1 118.0(12) .
C3 C2 C7 123.7(12) .
C1 C2 C7 118.2(10) .
C2 C3 C4 125.4(13) .
C5 C4 C3 116.8(10) .
C5 C4 C11 120.6(11) .
C3 C4 C11 122.6(11) .
C4 C5 C6 121.8(11) .
C5 C6 C16 116.9(11) .
C5 C6 C1 120.3(11) .
C16 C6 C1 122.9(11) .
C8 C7 C9 109.0(11) .
C8 C7 C10 109.3(12) .
C9 C7 C10 106.6(12) .
C8 C7 C2 111.8(12) .
C9 C7 C2 111.4(11) .
C10 C7 C2 108.7(10) .
C15 C11 C12 115.3(11) .
C15 C11 C4 122.9(11) .
C12 C11 C4 121.7(10) .
C13 C12 C11 119.6(11) .
C12 C13 C14 119.5(13) .
N3 C14 C13 121.6(12) .
N3 C15 C11 126.1(11) .
N1 C16 C6 128.3(11) .
N1 C17 C22 108.4(8) .
N1 C17 C18 115.8(9) .
C22 C17 C18 110.0(8) .
C19 C18 C17 109.7(10) .
C18 C19 C20 113.8(11) .
C19 C20 C21 111.9(9) .
C22 C21 C20 109.5(9) .
C21 C22 N2 117.4(9) .
C21 C22 C17 113.2(9) .
N2 C22 C17 105.2(7) .
N2 C23 C24 125.5(12) .
C29 C24 C25 122.5(11) .
C29 C24 C23 115.9(11) .
C25 C24 C23 121.5(11) .
O2 C25 C24 122.0(10) .
O2 C25 C26 121.4(11) .
C24 C25 C26 116.7(10) .
C25 C26 C27 117.9(11) .
C25 C26 C30 120.9(11) .
C27 C26 C30 121.2(11) .
C28 C27 C26 124.5(11) .
C27 C28 C29 117.4(11) .
C27 C28 C34 122.1(12) .
C29 C28 C34 120.5(12) .
C28 C29 C24 121.0(12) .
C32 C30 C31 109.6(12) .
C32 C30 C33 106.1(11) .
C31 C30 C33 106.5(11) .
C32 C30 C26 109.2(11) .
C31 C30 C26 112.2(11) .
C33 C30 C26 113.0(10) .
C35 C34 C38 116.5(13) .
C35 C34 C28 122.2(12) .
C38 C34 C28 121.2(12) .
C34 C35 N4 125.4(14) .
N4 C36 C37 121.2(15) .
C36 C37 C38 121.2(15) .
C34 C38 C37 118.7(14) .
O4 C39 O3 127.8(13) .
C49 C40 C41 122.5(12) .
C55 C41 C40 119.4(12) .
C55 C41 C42 123.0(11) .
C40 C41 C42 117.2(11) .
O5 C42 C43 119.1(11) .
O5 C42 C41 119.7(11) .
C43 C42 C41 121.2(11) .
C48 C43 C42 117.0(12) .
C48 C43 C44 120.3(11) .
C42 C43 C44 122.5(11) .
C45 C44 C47 106.8(13) .
C45 C44 C43 111.7(12) .
C47 C44 C43 111.4(11) .
C45 C44 C46 106.9(13) .
C47 C44 C46 110.8(13) .
C43 C44 C46 109.2(10) .
C43 C48 C49 124.8(12) .
C40 C49 C48 117.1(12) .
C40 C49 C50 122.0(12) .
C48 C49 C50 120.9(11) .
C51 C50 C54 112.4(14) .
C51 C50 C49 124.1(12) .
C54 C50 C49 122.8(12) .
C50 C51 N7 123.3(16) .
C53 C52 N7 122.5(15) .
C52 C53 C54 118.1(15) .
C53 C54 C50 127.3(16) .
N5 C55 C41 129.6(12) .
N5 C56 C57 116.8(8) .
N5 C56 C61 106.7(8) .
C57 C56 C61 111.8(9) .
C56 C57 C58 108.7(9) .
C59 C58 C57 112.4(10) .
C58 C59 C60 109.5(10) .
C61 C60 C59 108.6(9) .
C60 C61 N6 116.4(8) .
C60 C61 C56 112.2(9) .
N6 C61 C56 106.1(8) .
N6 C62 C63 126.3(11) .
C68 C63 C64 122.4(10) .
C68 C63 C62 115.6(10) .
C64 C63 C62 122.0(10) .
O6 C64 C65 118.8(11) .
O6 C64 C63 122.8(10) .
C65 C64 C63 118.2(10) .
C64 C65 C66 118.5(11) .
C64 C65 C69 122.8(11) .
C66 C65 C69 118.6(11) .
C65 C66 C67 123.5(11) .
C68 C67 C66 116.7(10) .
C68 C67 C73 122.2(10) .
C66 C67 C73 121.0(11) .
C67 C68 C63 120.4(11) .
C65 C69 C71 109.5(11) .
C65 C69 C72 113.2(10) .
C71 C69 C72 107.8(12) .
C65 C69 C70 110.2(12) .
C71 C69 C70 109.7(11) .
C72 C69 C70 106.3(11) .
C77 C73 C74 115.4(11) .
C77 C73 C67 120.5(10) .
C74 C73 C67 124.1(11) .
N8 C74 C73 126.4(11) .
N8 C75 C76 125.0(12) .
C77 C76 C75 117.7(12) .
C76 C77 C73 120.9(11) .
O8 C78 O7 129.8(13) .

loop_
_geom_bond_atom_site_label_1
_geom_bond_atom_site_label_2
_geom_bond_distance
_geom_bond_site_symmetry_2
Mn1 O1 1.852(8) .
Mn1 O2 1.891(7) .
Mn1 N2 1.962(10) .
Mn1 N1 1.994(9) .
Mn1 O3 2.111(8) .
Mn2 O6 1.884(7) .
Mn2 O5 1.896(8) .
Mn2 N5 1.982(9) .
Mn2 N6 1.997(10) .
Mn2 O7 2.095(9) .
Mn2 N8 2.514(10) 2_746
N1 C16 1.290(12) .
N1 C17 1.465(13) .
N2 C23 1.277(15) .
N2 C22 1.509(13) .
N3 C15 1.305(13) .
N3 C14 1.352(15) .
N4 C36 1.312(19) .
N4 C35 1.351(17) .
N5 C55 1.262(14) .
N5 C56 1.460(12) .
N6 C62 1.251(13) .
N6 C61 1.495(12) .
N7 C52 1.36(2) .
N7 C51 1.393(19) .
N8 C75 1.324(14) .
N8 C74 1.359(14) .
N8 Mn2 2.514(10) 2_756
O1 C1 1.318(13) .
O2 C25 1.300(12) .
O3 C39 1.248(14) .
O4 C39 1.188(14) .
O5 C42 1.324(13) .
O6 C64 1.322(12) .
O7 C78 1.234(16) .
O8 C78 1.227(16) .
C1 C6 1.434(15) .
C1 C2 1.441(16) .
C2 C3 1.366(15) .
C2 C7 1.551(17) .
C3 C4 1.390(15) .
C4 C5 1.382(15) .
C4 C11 1.469(14) .
C5 C6 1.399(14) .
C6 C16 1.417(15) .
C7 C8 1.509(19) .
C7 C9 1.537(16) .
C7 C10 1.547(18) .
C11 C15 1.402(14) .
C11 C12 1.416(16) .
C12 C13 1.367(16) .
C13 C14 1.402(17) .
C17 C22 1.510(13) .
C17 C18 1.566(16) .
C18 C19 1.502(17) .
C19 C20 1.520(14) .
C20 C21 1.546(14) .
C21 C22 1.504(14) .
C23 C24 1.475(17) .
C24 C29 1.395(15) .
C24 C25 1.422(15) .
C25 C26 1.424(15) .
C26 C27 1.431(16) .
C26 C30 1.543(16) .
C27 C28 1.363(16) .
C28 C29 1.386(15) .
C28 C34 1.503(15) .
C30 C32 1.506(17) .
C30 C31 1.511(14) .
C30 C33 1.536(15) .
C34 C35 1.345(18) .
C34 C38 1.358(18) .
C36 C37 1.341(19) .
C37 C38 1.381(18) .
C40 C49 1.355(15) .
C40 C41 1.428(16) .
C41 C55 1.422(16) .
C41 C42 1.434(16) .
C42 C43 1.403(16) .
C43 C48 1.366(15) .
C43 C44 1.540(17) .
C44 C45 1.488(17) .
C44 C47 1.524(16) .
C44 C46 1.565(19) .
C48 C49 1.418(17) .
C49 C50 1.502(16) .
C50 C51 1.322(19) .
C50 C54 1.365(18) .
C52 C53 1.27(2) .
C53 C54 1.296(17) .
C56 C57 1.521(14) .
C56 C61 1.544(14) .
C57 C58 1.544(15) .
C58 C59 1.510(16) .
C59 C60 1.564(15) .
C60 C61 1.478(15) .
C62 C63 1.475(15) .
C63 C68 1.400(14) .
C63 C64 1.435(15) .
C64 C65 1.399(16) .
C65 C66 1.416(14) .
C65 C69 1.531(16) .
C66 C67 1.439(13) .
C67 C68 1.398(15) .
C67 C73 1.455(15) .
C69 C71 1.536(17) .
C69 C72 1.542(16) .
C69 C70 1.558(19) .
C73 C77 1.383(16) .
C73 C74 1.391(14) .
C75 C76 1.392(16) .
C76 C77 1.377(16) .
